data_1535669
loop_
_publ_author_name
'Troyanov, S.I.'

_publ_section_title
;
 Crystal structure of titanium(II) chloroaluminates Ti (Al Cl4)2 and
 refinement of Al Cl3 crystal structure.
;
_journal_name_full 'Zhurnal Neorganicheskoi Khimii'
_journal_page_first 266
_journal_page_last 272
_journal_volume 37
_journal_year 1992
_chemical_formula_sum 'Al Cl3'
_space_group_IT_number 12
_symmetry_space_group_name_Hall '-C 2y'
_symmetry_space_group_name_H-M 'C 1 2/m 1'
_cell_angle_alpha 90
_cell_angle_beta 108.25
_cell_angle_gamma 90
_cell_formula_units_Z 4
_cell_length_a 5.914
_cell_length_b 10.234
_cell_length_c 6.148
_cell_volume 353.384
_citation_journal_id_ASTM ZNOKAQ
_cod_data_source_file Troyanov_ZNOKAQ_1992_1252.cif
_cod_data_source_block Al1Cl3
_cod_original_cell_volume 353.3838
_cod_original_formula_sum 'Al1 Cl3'
_cod_database_code 1535669

loop_
_symmetry_equiv_pos_as_xyz
x,y,z
-x,y,-z
-x,-y,-z
x,-y,z
x+1/2,y+1/2,z
-x+1/2,y+1/2,-z
-x+1/2,-y+1/2,-z
x+1/2,-y+1/2,z

loop_
_atom_site_label
_atom_site_type_symbol
_atom_site_fract_x
_atom_site_fract_y
_atom_site_fract_z
_atom_site_occupancy
_atom_site_U_iso_or_equiv
Cl2 Cl-1 0.2482 0.17869 -0.2248 1 0.0
Cl1 Cl-1 0.2147 0 0.2263 1 0.0
Al1 Al+3 0 0.1662 0 1 0.0
